data_4304456
loop_
_publ_author_name
'Domingo Salazar-Mendoza'
'St\'ephane A. Baudron'
'Mir Wais Hosseini'

_publ_contact_author
; Prof Mir Wais Hosseini
  Laboratoire de Chimie de Coordination Organique, 
  UMR CNRS 7140, Universit\'e Louis Pasteur,
  F-67000 Strasbourg, France 
;
_publ_contact_author_email hosseini@chimie.u-strasbg.fr
_publ_contact_author_fax '33 3 90 24 13 23'
_publ_section_title
;
Many Faces of Dipyrrins: from Hydrogen-Bonded Networks to Homo- and
Heteronuclear Metallamacrocycles
;
_journal_name_full 'Inorganic Chemistry'
_journal_page_first 766
_journal_page_last 768
_journal_paper_doi 10.1021/ic701949k
_journal_volume 47
_journal_year 2008
_chemical_formula_moiety 'C68 H54 Ag2 Co2 N12 O6, 2(F6 Sb)'
_chemical_formula_sum 'C68 H58 Ag2 Co2 F12 N12 O6 Sb2'
_chemical_formula_weight 1944.36
_chemical_name_systematic
;
 ?
;
_space_group_IT_number 14
_symmetry_cell_setting monoclinic
_symmetry_space_group_name_Hall '-P 2ybc'
_symmetry_space_group_name_H-M 'P 1 21/c 1'
_atom_sites_solution_hydrogens geom
_atom_sites_solution_primary direct
_atom_sites_solution_secondary difmap
_audit_creation_method SHELXL-97
_cell_angle_alpha 90.00
_cell_angle_beta 94.1700(10)
_cell_angle_gamma 90.00
_cell_formula_units_Z 2
_cell_length_a 13.9626(5)
_cell_length_b 11.4836(4)
_cell_length_c 22.1003(8)
_cell_measurement_reflns_used 4271
_cell_measurement_temperature 173(2)
_cell_measurement_theta_max 25.47
_cell_measurement_theta_min 2.44
_cell_volume 3534.2(2)
_computing_cell_refinement 'Bruker SMART'
_computing_data_collection 'Bruker SMART'
_computing_data_reduction 'Bruker SAINT'
_computing_molecular_graphics 'Bruker SHELXTL'
_computing_publication_material 'Bruker SHELXTL'
_computing_structure_refinement 'Bruker SHELXTL'
_computing_structure_solution 'Bruker SHELXTL'
_diffrn_ambient_temperature 173(2)
_diffrn_measured_fraction_theta_full 0.998
_diffrn_measured_fraction_theta_max 0.998
_diffrn_measurement_device_type 'CCD area detector'
_diffrn_measurement_method 'phi and omega scans'
_diffrn_radiation_monochromator graphite
_diffrn_radiation_source 'fine-focus sealed tube'
_diffrn_radiation_type MoK\a
_diffrn_radiation_wavelength 0.71073
_diffrn_reflns_av_R_equivalents 0.0433
_diffrn_reflns_av_sigmaI/netI 0.0562
_diffrn_reflns_limit_h_max 17
_diffrn_reflns_limit_h_min -18
_diffrn_reflns_limit_k_max 14
_diffrn_reflns_limit_k_min -13
_diffrn_reflns_limit_l_max 28
_diffrn_reflns_limit_l_min -28
_diffrn_reflns_number 27280
_diffrn_reflns_theta_full 27.53
_diffrn_reflns_theta_max 27.53
_diffrn_reflns_theta_min 1.46
_exptl_absorpt_coefficient_mu 1.847
_exptl_absorpt_correction_T_max 0.8514
_exptl_absorpt_correction_T_min 0.6977
_exptl_absorpt_correction_type multi-scan
_exptl_absorpt_process_details sadabs
_exptl_crystal_colour dark-red
_exptl_crystal_density_diffrn 1.827
_exptl_crystal_density_meas ?
_exptl_crystal_density_method .
_exptl_crystal_description block
_exptl_crystal_F_000 1912
_exptl_crystal_size_max 0.21
_exptl_crystal_size_mid 0.15
_exptl_crystal_size_min 0.09
_refine_diff_density_max 0.733
_refine_diff_density_min -0.859
_refine_diff_density_rms 0.165
_refine_ls_extinction_method none
_refine_ls_goodness_of_fit_ref 1.068
_refine_ls_hydrogen_treatment riding
_refine_ls_matrix_type full
_refine_ls_number_parameters 470
_refine_ls_number_reflns 8122
_refine_ls_number_restraints 0
_refine_ls_restrained_S_all 1.068
_refine_ls_R_factor_all 0.0599
_refine_ls_R_factor_gt 0.0355
_refine_ls_shift/su_max 0.001
_refine_ls_shift/su_mean 0.000
_refine_ls_structure_factor_coef Fsqd
_refine_ls_weighting_details 'calc w=1/[\s^2^(Fo^2^)+(0.0566P)^2^+0.0000P] where P=(Fo^2^+2Fc^2^)/3'
_refine_ls_weighting_scheme calc
_refine_ls_wR_factor_gt 0.0920
_refine_ls_wR_factor_ref 0.1107
_reflns_number_gt 5857
_reflns_number_total 8122
_reflns_threshold_expression >2sigma(I)
_cod_data_source_file ic701949k-file002_1.cif
_cod_data_source_block compound6
_cod_depositor_comments
;
The following automatic conversions were performed:
'_symmetry_cell_setting' value 'Monoclinic' changed to 'monoclinic'
according to '/home/saulius/struct/CIF-dictionaries/cif_core.dic'
dictionary named 'cif_core.dic' version 2.4.1 from 2010-06-29.

Automatic conversion script
Id: cif_fix_enum 1527 2010-12-29 10:47:43Z saulius 
;
_cod_original_sg_symbol_H-M 'P 1 21/c 1 '
_cod_database_code 4304456

loop_
_symmetry_equiv_pos_as_xyz
'x, y, z'
'-x, y+1/2, -z+1/2'
'-x, -y, -z'
'x, -y-1/2, z-1/2'

loop_
_atom_site_label
_atom_site_type_symbol
_atom_site_fract_x
_atom_site_fract_y
_atom_site_fract_z
_atom_site_U_iso_or_equiv
_atom_site_adp_type
_atom_site_occupancy
_atom_site_symmetry_multiplicity
_atom_site_calc_flag
_atom_site_refinement_flags
_atom_site_disorder_assembly
_atom_site_disorder_group
F1 F 0.2634(2) 0.0582(3) 0.12997(12) 0.0551(8) Uani 1 1 d . . .
F2 F 0.1679(3) 0.0522(3) 0.02164(16) 0.0741(10) Uani 1 1 d . . .
F3 F 0.2817(2) 0.2158(3) -0.01661(12) 0.0596(9) Uani 1 1 d . . .
F4 F 0.3762(2) 0.2190(3) 0.08987(15) 0.0644(9) Uani 1 1 d . . .
F5 F 0.3518(2) 0.0175(3) 0.03211(14) 0.0635(9) Uani 1 1 d . . .
F6 F 0.1888(2) 0.2514(3) 0.08102(13) 0.0610(9) Uani 1 1 d . . .
Sb1 Sb 0.27157(2) 0.13675(3) 0.056193(12) 0.02886(9) Uani 1 1 d . . .
C1 C 0.3340(3) 0.6568(4) 0.27233(18) 0.0264(9) Uani 1 1 d . . .
H1 H 0.3279 0.6215 0.2344 0.032 Uiso 1 1 calc R . .
C2 C 0.4228(3) 0.6860(4) 0.3039(2) 0.0301(9) Uani 1 1 d . . .
H2 H 0.4839 0.6741 0.2909 0.036 Uiso 1 1 calc R . .
C3 C 0.3994(3) 0.7365(4) 0.35861(19) 0.0289(9) Uani 1 1 d . . .
H3 H 0.4424 0.7643 0.3894 0.035 Uiso 1 1 calc R . .
C4 C 0.2975(3) 0.7372(3) 0.35822(17) 0.0230(8) Uani 1 1 d . . .
C5 C 0.2412(3) 0.7965(3) 0.39763(16) 0.0217(8) Uani 1 1 d . . .
C6 C 0.1453(3) 0.8244(3) 0.38469(17) 0.0223(8) Uani 1 1 d . . .
C7 C 0.0842(3) 0.8973(4) 0.41806(19) 0.0297(9) Uani 1 1 d . . .
H7 H 0.0981 0.9266 0.4569 0.036 Uiso 1 1 calc R . .
C8 C 0.0024(3) 0.9152(4) 0.3822(2) 0.0317(10) Uani 1 1 d . . .
H8 H -0.0498 0.9605 0.3914 0.038 Uiso 1 1 calc R . .
C9 C 0.0117(3) 0.8521(4) 0.3284(2) 0.0298(10) Uani 1 1 d . . .
H9 H -0.0348 0.8499 0.2961 0.036 Uiso 1 1 calc R . .
C10 C 0.2905(3) 0.8404(4) 0.45555(18) 0.0263(9) Uani 1 1 d . . .
C11 C 0.3213(3) 0.7617(4) 0.50059(19) 0.0350(11) Uani 1 1 d . . .
H11 H 0.3094 0.6826 0.4949 0.042 Uiso 1 1 calc R . .
C12 C 0.3695(3) 0.7996(4) 0.5536(2) 0.0381(11) Uani 1 1 d . . .
H12 H 0.3884 0.7465 0.5839 0.046 Uiso 1 1 calc R . .
C13 C 0.3898(3) 0.9172(4) 0.56163(19) 0.0319(10) Uani 1 1 d . . .
C14 C 0.3595(4) 0.9968(4) 0.5169(2) 0.0418(12) Uani 1 1 d . . .
H14 H 0.3725 1.0757 0.5224 0.050 Uiso 1 1 calc R . .
C15 C 0.3097(3) 0.9582(4) 0.4642(2) 0.0388(11) Uani 1 1 d . . .
H15 H 0.2889 1.0116 0.4345 0.047 Uiso 1 1 calc R . .
C16 C 0.4448(3) 0.9570(4) 0.6156(2) 0.0370(11) Uani 1 1 d . . .
C17 C 0.0880(3) 0.7520(3) 0.16115(17) 0.0246(9) Uani 1 1 d . . .
C18 C 0.1225(3) 0.7991(4) 0.10843(19) 0.0323(10) Uani 1 1 d . . .
H18 H 0.1820 0.8359 0.1108 0.039 Uiso 1 1 calc R . .
C19 C 0.0706(4) 0.7924(4) 0.05371(19) 0.0399(12) Uani 1 1 d . . .
H19 H 0.0953 0.8247 0.0195 0.048 Uiso 1 1 calc R . .
C20 C -0.0191(4) 0.7375(4) 0.0483(2) 0.0402(12) Uani 1 1 d . . .
H20 H -0.0536 0.7319 0.0108 0.048 Uiso 1 1 calc R . .
C21 C -0.0542(3) 0.6929(4) 0.09839(19) 0.0339(10) Uani 1 1 d . . .
H21 H -0.1142 0.6574 0.0951 0.041 Uiso 1 1 calc R . .
C22 C -0.0030(3) 0.6983(3) 0.15590(18) 0.0263(9) Uani 1 1 d . . .
C23 C -0.0472(3) 0.6488(4) 0.2066(2) 0.0301(10) Uani 1 1 d . . .
H23 H -0.1106 0.6244 0.2003 0.036 Uiso 1 1 calc R . .
C24 C -0.0587(3) 0.5837(4) 0.3095(2) 0.0347(10) Uani 1 1 d . . .
H24A H -0.0794 0.5055 0.2985 0.042 Uiso 1 1 calc R . .
H24B H -0.1151 0.6300 0.3161 0.042 Uiso 1 1 calc R . .
C25 C 0.0085(3) 0.5806(4) 0.36772(19) 0.0301(9) Uani 1 1 d . . .
H25A H 0.0073 0.6540 0.3894 0.036 Uiso 1 1 calc R . .
H25B H -0.0089 0.5182 0.3944 0.036 Uiso 1 1 calc R . .
C26 C 0.1439(3) 0.4589(3) 0.35445(17) 0.0251(9) Uani 1 1 d . . .
H26 H 0.1296 0.4176 0.3888 0.030 Uiso 1 1 calc R . .
C27 C 0.2099(3) 0.4075(3) 0.31482(18) 0.0258(9) Uani 1 1 d . . .
C28 C 0.2615(3) 0.3072(4) 0.3341(2) 0.0310(10) Uani 1 1 d . . .
H28 H 0.2618 0.2836 0.3743 0.037 Uiso 1 1 calc R . .
C29 C 0.3117(3) 0.2436(4) 0.2938(2) 0.0397(11) Uani 1 1 d . . .
H29 H 0.3466 0.1781 0.3067 0.048 Uiso 1 1 calc R . .
C30 C 0.3090(3) 0.2795(4) 0.2334(2) 0.0392(11) Uani 1 1 d . . .
H30 H 0.3423 0.2369 0.2059 0.047 Uiso 1 1 calc R . .
C31 C 0.2584(3) 0.3760(4) 0.2134(2) 0.0324(10) Uani 1 1 d . . .
H31 H 0.2572 0.3966 0.1727 0.039 Uiso 1 1 calc R . .
C32 C 0.2081(3) 0.4446(3) 0.25350(17) 0.0239(8) Uani 1 1 d . . .
C33 C 0.5129(3) 0.9320(4) 0.1395(2) 0.0387(11) Uani 1 1 d . . .
C34 C 0.5620(4) 0.9589(5) 0.0851(2) 0.0528(14) Uani 1 1 d . . .
H34A H 0.6245 0.9900 0.0966 0.079 Uiso 1 1 calc R . .
H34B H 0.5253 1.0152 0.0611 0.079 Uiso 1 1 calc R . .
H34C H 0.5685 0.8891 0.0618 0.079 Uiso 1 1 calc R . .
N1 N 0.2605(2) 0.6867(3) 0.30436(14) 0.0212(7) Uani 1 1 d . . .
N2 N 0.0953(2) 0.7957(3) 0.32936(14) 0.0225(7) Uani 1 1 d . . .
N3 N 0.4890(3) 0.9873(4) 0.65715(18) 0.0428(10) Uani 1 1 d . . .
N4 N -0.0059(2) 0.6355(3) 0.26032(15) 0.0255(7) Uani 1 1 d . . .
N5 N 0.1033(2) 0.5596(3) 0.34481(14) 0.0247(7) Uani 1 1 d . . .
N6 N 0.4753(3) 0.9107(4) 0.18087(18) 0.0438(10) Uani 1 1 d . . .
O1 O 0.14200(19) 0.7618(2) 0.21307(11) 0.0257(6) Uani 1 1 d . . .
O2 O 0.15945(18) 0.5349(2) 0.23172(11) 0.0254(6) Uani 1 1 d . . .
O3 O 0.2649(2) 0.9446(3) 0.24715(13) 0.0336(7) Uani 1 1 d . . .
Co1 Co 0.12674(4) 0.66265(5) 0.28049(2) 0.02025(13) Uani 1 1 d . . .
Ag1 Ag 0.43008(2) 0.89193(3) 0.275798(15) 0.03402(11) Uani 1 1 d . . .

loop_
_atom_site_aniso_label
_atom_site_aniso_U_11
_atom_site_aniso_U_22
_atom_site_aniso_U_33
_atom_site_aniso_U_23
_atom_site_aniso_U_13
_atom_site_aniso_U_12
F1 0.069(2) 0.063(2) 0.0347(15) 0.0153(14) 0.0139(14) 0.0074(17)
F2 0.075(2) 0.063(2) 0.080(2) -0.0002(19) -0.0262(19) -0.0220(19)
F3 0.090(2) 0.061(2) 0.0292(15) 0.0145(14) 0.0114(15) 0.0069(18)
F4 0.0446(18) 0.076(2) 0.070(2) 0.0071(18) -0.0126(15) -0.0214(17)
F5 0.081(2) 0.061(2) 0.0516(18) 0.0025(15) 0.0241(16) 0.0313(18)
F6 0.063(2) 0.071(2) 0.0488(18) -0.0115(16) 0.0008(15) 0.0347(17)
Sb1 0.03180(17) 0.03213(17) 0.02253(15) 0.00078(11) 0.00122(11) 0.00371(13)
C1 0.022(2) 0.029(2) 0.029(2) 0.0010(17) 0.0010(17) -0.0021(17)
C2 0.019(2) 0.029(2) 0.042(3) 0.0018(19) -0.0001(18) 0.0017(18)
C3 0.021(2) 0.030(2) 0.035(2) 0.0036(18) -0.0093(17) -0.0032(18)
C4 0.0198(19) 0.021(2) 0.027(2) 0.0030(16) -0.0063(16) -0.0028(16)
C5 0.027(2) 0.0169(19) 0.0197(19) 0.0024(15) -0.0050(15) 0.0006(16)
C6 0.024(2) 0.020(2) 0.0229(19) 0.0012(15) -0.0020(16) -0.0054(16)
C7 0.033(2) 0.026(2) 0.030(2) -0.0004(18) 0.0019(18) 0.0008(19)
C8 0.025(2) 0.020(2) 0.050(3) 0.0017(19) 0.0034(19) -0.0001(18)
C9 0.023(2) 0.025(2) 0.041(2) 0.0081(19) -0.0047(18) 0.0017(18)
C10 0.024(2) 0.027(2) 0.027(2) -0.0032(17) -0.0050(16) -0.0017(17)
C11 0.045(3) 0.024(2) 0.033(2) 0.0021(18) -0.014(2) -0.004(2)
C12 0.048(3) 0.034(3) 0.029(2) 0.0067(19) -0.015(2) -0.001(2)
C13 0.029(2) 0.037(3) 0.029(2) -0.0069(19) -0.0093(18) -0.002(2)
C14 0.053(3) 0.023(2) 0.047(3) -0.003(2) -0.013(2) -0.006(2)
C15 0.048(3) 0.022(2) 0.042(3) 0.003(2) -0.022(2) 0.000(2)
C16 0.036(2) 0.038(3) 0.036(3) -0.008(2) -0.006(2) 0.000(2)
C17 0.027(2) 0.022(2) 0.023(2) -0.0034(16) -0.0049(16) 0.0049(17)
C18 0.035(2) 0.032(2) 0.030(2) 0.0017(18) -0.0009(18) 0.002(2)
C19 0.056(3) 0.043(3) 0.019(2) 0.0014(19) 0.000(2) 0.012(2)
C20 0.049(3) 0.042(3) 0.027(2) -0.008(2) -0.013(2) 0.016(2)
C21 0.032(2) 0.031(2) 0.036(2) -0.011(2) -0.011(2) 0.006(2)
C22 0.027(2) 0.022(2) 0.028(2) -0.0030(17) -0.0089(17) 0.0051(17)
C23 0.021(2) 0.028(2) 0.040(2) -0.0065(19) -0.0075(18) 0.0015(18)
C24 0.022(2) 0.037(3) 0.046(3) 0.002(2) 0.0071(19) -0.009(2)
C25 0.031(2) 0.025(2) 0.035(2) 0.0016(18) 0.0076(18) -0.0033(19)
C26 0.031(2) 0.019(2) 0.025(2) 0.0019(16) -0.0017(16) -0.0078(18)
C27 0.026(2) 0.021(2) 0.030(2) -0.0053(17) -0.0005(17) -0.0043(17)
C28 0.030(2) 0.025(2) 0.037(2) 0.0021(18) -0.0049(19) 0.0001(19)
C29 0.033(2) 0.032(3) 0.053(3) -0.006(2) -0.007(2) 0.004(2)
C30 0.028(2) 0.043(3) 0.046(3) -0.017(2) -0.002(2) 0.003(2)
C31 0.026(2) 0.038(3) 0.032(2) -0.0106(19) -0.0023(18) -0.001(2)
C32 0.0183(19) 0.025(2) 0.027(2) -0.0055(17) -0.0051(16) -0.0070(17)
C33 0.041(3) 0.043(3) 0.031(2) -0.003(2) 0.000(2) 0.001(2)
C34 0.051(3) 0.072(4) 0.037(3) 0.002(3) 0.014(2) 0.005(3)
N1 0.0176(16) 0.0220(17) 0.0235(16) 0.0016(13) -0.0012(13) -0.0044(13)
N2 0.0186(16) 0.0217(17) 0.0262(17) 0.0010(14) -0.0041(13) 0.0001(14)
N3 0.039(2) 0.049(3) 0.038(2) -0.0106(19) -0.0118(18) -0.005(2)
N4 0.0196(17) 0.0271(19) 0.0293(18) -0.0038(14) -0.0005(14) -0.0032(15)
N5 0.0232(17) 0.0265(19) 0.0246(17) -0.0047(14) 0.0032(13) -0.0085(15)
N6 0.049(3) 0.047(3) 0.036(2) 0.0004(19) 0.005(2) -0.001(2)
O1 0.0246(14) 0.0293(16) 0.0221(14) 0.0040(11) -0.0060(11) -0.0069(12)
O2 0.0243(14) 0.0299(16) 0.0215(14) -0.0018(12) -0.0019(11) -0.0035(12)
O3 0.0284(16) 0.0333(17) 0.0377(17) 0.0055(14) -0.0078(13) 0.0000(14)
Co1 0.0166(3) 0.0226(3) 0.0210(3) 0.0006(2) -0.0022(2) -0.0029(2)
Ag1 0.03234(19) 0.0412(2) 0.02781(18) 0.00053(14) -0.00271(14) -0.01057(15)

loop_
_atom_type_symbol
_atom_type_description
_atom_type_scat_dispersion_real
_atom_type_scat_dispersion_imag
_atom_type_scat_source
C C 0.0033 0.0016 'International Tables Vol C Tables 4.2.6.8 and 6.1.1.4'
H H 0.0000 0.0000 'International Tables Vol C Tables 4.2.6.8 and 6.1.1.4'
N N 0.0061 0.0033 'International Tables Vol C Tables 4.2.6.8 and 6.1.1.4'
O O 0.0106 0.0060 'International Tables Vol C Tables 4.2.6.8 and 6.1.1.4'
F F 0.0171 0.0103 'International Tables Vol C Tables 4.2.6.8 and 6.1.1.4'
Co Co 0.3494 0.9721 'International Tables Vol C Tables 4.2.6.8 and 6.1.1.4'
Ag Ag -0.8971 1.1015 'International Tables Vol C Tables 4.2.6.8 and 6.1.1.4'
Sb Sb -0.5866 1.5461 'International Tables Vol C Tables 4.2.6.8 and 6.1.1.4'

loop_
_geom_angle_atom_site_label_1
_geom_angle_atom_site_label_2
_geom_angle_atom_site_label_3
_geom_angle
_geom_angle_site_symmetry_1
_geom_angle_site_symmetry_3
_geom_angle_publ_flag
F4 Sb1 F6 90.56(15) . . ?
F4 Sb1 F2 178.93(17) . . ?
F6 Sb1 F2 90.50(16) . . ?
F4 Sb1 F3 89.53(14) . . ?
F6 Sb1 F3 89.87(14) . . ?
F2 Sb1 F3 90.30(15) . . ?
F4 Sb1 F5 90.93(16) . . ?
F6 Sb1 F5 177.98(15) . . ?
F2 Sb1 F5 88.02(16) . . ?
F3 Sb1 F5 91.51(14) . . ?
F4 Sb1 F1 89.53(14) . . ?
F6 Sb1 F1 90.31(14) . . ?
F2 Sb1 F1 90.64(15) . . ?
F3 Sb1 F1 179.04(15) . . ?
F5 Sb1 F1 88.33(13) . . ?
N1 C1 C2 110.9(4) . . ?
N1 C1 H1 124.5 . . ?
C2 C1 H1 124.5 . . ?
C3 C2 C1 105.8(4) . . ?
C3 C2 Ag1 80.5(3) . . ?
C1 C2 Ag1 98.9(3) . . ?
C3 C2 H2 127.1 . . ?
C1 C2 H2 127.1 . . ?
Ag1 C2 H2 90.5 . . ?
C2 C3 C4 107.0(3) . . ?
C2 C3 Ag1 67.5(2) . . ?
C4 C3 Ag1 101.9(3) . . ?
C2 C3 H3 126.5 . . ?
C4 C3 H3 126.5 . . ?
Ag1 C3 H3 98.5 . . ?
N1 C4 C5 123.2(3) . . ?
N1 C4 C3 108.2(4) . . ?
C5 C4 C3 127.5(4) . . ?
C6 C5 C4 124.4(3) . . ?
C6 C5 C10 118.4(4) . . ?
C4 C5 C10 117.0(3) . . ?
C5 C6 N2 122.5(4) . . ?
C5 C6 C7 129.0(4) . . ?
N2 C6 C7 108.0(3) . . ?
C8 C7 C6 107.1(4) . . ?
C8 C7 H7 126.4 . . ?
C6 C7 H7 126.4 . . ?
C7 C8 C9 106.8(4) . . ?
C7 C8 H8 126.6 . . ?
C9 C8 H8 126.6 . . ?
N2 C9 C8 111.8(4) . . ?
N2 C9 H9 124.1 . . ?
C8 C9 H9 124.1 . . ?
C11 C10 C15 119.2(4) . . ?
C11 C10 C5 119.6(4) . . ?
C15 C10 C5 121.2(4) . . ?
C12 C11 C10 120.7(4) . . ?
C12 C11 H11 119.7 . . ?
C10 C11 H11 119.7 . . ?
C11 C12 C13 119.9(4) . . ?
C11 C12 H12 120.0 . . ?
C13 C12 H12 120.0 . . ?
C14 C13 C12 120.0(4) . . ?
C14 C13 C16 119.7(4) . . ?
C12 C13 C16 120.3(4) . . ?
C15 C14 C13 119.7(4) . . ?
C15 C14 H14 120.1 . . ?
C13 C14 H14 120.1 . . ?
C14 C15 C10 120.5(4) . . ?
C14 C15 H15 119.8 . . ?
C10 C15 H15 119.8 . . ?
N3 C16 C13 178.8(5) . . ?
O1 C17 C18 118.5(4) . . ?
O1 C17 C22 123.9(4) . . ?
C18 C17 C22 117.6(4) . . ?
C19 C18 C17 121.5(4) . . ?
C19 C18 H18 119.3 . . ?
C17 C18 H18 119.3 . . ?
C18 C19 C20 121.0(4) . . ?
C18 C19 H19 119.5 . . ?
C20 C19 H19 119.5 . . ?
C21 C20 C19 118.6(4) . . ?
C21 C20 H20 120.7 . . ?
C19 C20 H20 120.7 . . ?
C20 C21 C22 122.2(4) . . ?
C20 C21 H21 118.9 . . ?
C22 C21 H21 118.9 . . ?
C17 C22 C21 119.1(4) . . ?
C17 C22 C23 123.0(4) . . ?
C21 C22 C23 117.9(4) . . ?
N4 C23 C22 125.2(4) . . ?
N4 C23 H23 117.4 . . ?
C22 C23 H23 117.4 . . ?
N4 C24 C25 108.5(3) . . ?
N4 C24 H24A 110.0 . . ?
C25 C24 H24A 110.0 . . ?
N4 C24 H24B 110.0 . . ?
C25 C24 H24B 110.0 . . ?
H24A C24 H24B 108.4 . . ?
N5 C25 C24 103.1(3) . . ?
N5 C25 H25A 111.2 . . ?
C24 C25 H25A 111.2 . . ?
N5 C25 H25B 111.2 . . ?
C24 C25 H25B 111.2 . . ?
H25A C25 H25B 109.1 . . ?
N5 C26 C27 123.7(4) . . ?
N5 C26 H26 118.1 . . ?
C27 C26 H26 118.1 . . ?
C28 C27 C32 120.5(4) . . ?
C28 C27 C26 119.1(4) . . ?
C32 C27 C26 119.3(4) . . ?
C29 C28 C27 120.7(4) . . ?
C29 C28 H28 119.6 . . ?
C27 C28 H28 119.6 . . ?
C28 C29 C30 118.7(4) . . ?
C28 C29 H29 120.6 . . ?
C30 C29 H29 120.6 . . ?
C31 C30 C29 121.6(4) . . ?
C31 C30 H30 119.2 . . ?
C29 C30 H30 119.2 . . ?
C30 C31 C32 121.3(4) . . ?
C30 C31 H31 119.4 . . ?
C32 C31 H31 119.4 . . ?
O2 C32 C31 118.7(4) . . ?
O2 C32 C27 124.1(4) . . ?
C31 C32 C27 117.2(4) . . ?
N6 C33 C34 179.5(6) . . ?
C33 C34 H34A 109.5 . . ?
C33 C34 H34B 109.5 . . ?
H34A C34 H34B 109.5 . . ?
C33 C34 H34C 109.5 . . ?
H34A C34 H34C 109.5 . . ?
H34B C34 H34C 109.5 . . ?
C1 N1 C4 108.0(3) . . ?
C1 N1 Co1 125.9(3) . . ?
C4 N1 Co1 126.0(3) . . ?
C9 N2 C6 106.2(3) . . ?
C9 N2 Co1 127.3(3) . . ?
C6 N2 Co1 123.5(3) . . ?
C16 N3 Ag1 160.1(4) . 3_676 ?
C23 N4 C24 120.6(3) . . ?
C23 N4 Co1 124.0(3) . . ?
C24 N4 Co1 115.0(3) . . ?
C26 N5 C25 118.9(3) . . ?
C26 N5 Co1 125.5(3) . . ?
C25 N5 Co1 111.4(3) . . ?
C33 N6 Ag1 165.8(4) . . ?
C17 O1 Co1 122.5(2) . . ?
C32 O2 Co1 122.9(2) . . ?
O2 Co1 N5 90.30(13) . . ?
O2 Co1 N4 90.61(13) . . ?
N5 Co1 N4 81.65(14) . . ?
O2 Co1 O1 88.42(12) . . ?
N5 Co1 O1 175.87(12) . . ?
N4 Co1 O1 94.44(13) . . ?
O2 Co1 N1 89.88(12) . . ?
N5 Co1 N1 95.82(13) . . ?
N4 Co1 N1 177.42(14) . . ?
O1 Co1 N1 88.10(12) . . ?
O2 Co1 N2 178.61(13) . . ?
N5 Co1 N2 90.91(14) . . ?
N4 Co1 N2 90.24(14) . . ?
O1 Co1 N2 90.42(13) . . ?
N1 Co1 N2 89.32(13) . . ?
N6 Ag1 N3 113.02(15) . 3_676 ?
N6 Ag1 O3 93.38(13) . . ?
N3 Ag1 O3 115.92(13) 3_676 . ?
N6 Ag1 C2 110.43(15) . . ?
N3 Ag1 C2 116.90(14) 3_676 . ?
O3 Ag1 C2 104.53(12) . . ?
N6 Ag1 C3 142.31(15) . . ?
N3 Ag1 C3 93.39(14) 3_676 . ?
O3 Ag1 C3 98.75(11) . . ?
C2 Ag1 C3 31.92(14) . . ?

loop_
_geom_bond_atom_site_label_1
_geom_bond_atom_site_label_2
_geom_bond_distance
_geom_bond_site_symmetry_2
_geom_bond_publ_flag
F1 Sb1 1.874(3) . ?
F2 Sb1 1.861(3) . ?
F3 Sb1 1.861(3) . ?
F4 Sb1 1.850(3) . ?
F5 Sb1 1.871(3) . ?
F6 Sb1 1.861(3) . ?
C1 N1 1.334(5) . ?
C1 C2 1.417(5) . ?
C1 H1 0.9300 . ?
C2 C3 1.401(6) . ?
C2 Ag1 2.449(4) . ?
C2 H2 0.9300 . ?
C3 C4 1.422(5) . ?
C3 Ag1 2.614(4) . ?
C3 H3 0.9300 . ?
C4 N1 1.389(5) . ?
C4 C5 1.393(5) . ?
C5 C6 1.386(5) . ?
C5 C10 1.496(5) . ?
C6 N2 1.402(5) . ?
C6 C7 1.436(6) . ?
C7 C8 1.359(6) . ?
C7 H7 0.9300 . ?
C8 C9 1.406(6) . ?
C8 H8 0.9300 . ?
C9 N2 1.334(5) . ?
C9 H9 0.9300 . ?
C10 C11 1.390(6) . ?
C10 C15 1.390(6) . ?
C11 C12 1.378(6) . ?
C11 H11 0.9300 . ?
C12 C13 1.389(6) . ?
C12 H12 0.9300 . ?
C13 C14 1.389(6) . ?
C13 C16 1.444(6) . ?
C14 C15 1.385(6) . ?
C14 H14 0.9300 . ?
C15 H15 0.9300 . ?
C16 N3 1.125(5) . ?
C17 O1 1.331(4) . ?
C17 C18 1.401(6) . ?
C17 C22 1.410(6) . ?
C18 C19 1.366(6) . ?
C18 H18 0.9300 . ?
C19 C20 1.399(7) . ?
C19 H19 0.9300 . ?
C20 C21 1.344(7) . ?
C20 H20 0.9300 . ?
C21 C22 1.413(5) . ?
C21 H21 0.9300 . ?
C22 C23 1.435(6) . ?
C23 N4 1.290(5) . ?
C23 H23 0.9300 . ?
C24 N4 1.483(5) . ?
C24 C25 1.536(6) . ?
C24 H24A 0.9700 . ?
C24 H24B 0.9700 . ?
C25 N5 1.470(5) . ?
C25 H25A 0.9700 . ?
C25 H25B 0.9700 . ?
C26 N5 1.298(5) . ?
C26 C27 1.443(6) . ?
C26 H26 0.9300 . ?
C27 C28 1.408(6) . ?
C27 C32 1.419(5) . ?
C28 C29 1.381(6) . ?
C28 H28 0.9300 . ?
C29 C30 1.396(6) . ?
C29 H29 0.9300 . ?
C30 C31 1.369(6) . ?
C30 H30 0.9300 . ?
C31 C32 1.410(6) . ?
C31 H31 0.9300 . ?
C32 O2 1.312(5) . ?
C33 N6 1.113(6) . ?
C33 C34 1.461(7) . ?
C34 H34A 0.9600 . ?
C34 H34B 0.9600 . ?
C34 H34C 0.9600 . ?
N1 Co1 1.923(3) . ?
N2 Co1 1.940(3) . ?
N3 Ag1 2.270(4) 3_676 ?
N4 Co1 1.898(3) . ?
N5 Co1 1.897(3) . ?
N6 Ag1 2.245(4) . ?
O1 Co1 1.899(3) . ?
O2 Co1 1.896(3) . ?
O3 Ag1 2.423(3) . ?
Ag1 N3 2.270(4) 3_676 ?
